data_2217670
loop_
_publ_author_name
'Kim, Chul-Bae'
'Cho, Chul-Hee'
'Chai, Kyu Yun'
'Park, Kwangyong'

_publ_section_title
;
 (<i>E</i>)-1-(4-Bromophenyl)-2-(4-<i>tert</i>-butylphenyl)-1-phenylethene
;
_journal_coeditor_code TK2234
_journal_issue 2
_journal_name_full 'Acta Crystallographica Section E'
_journal_page_first o457
_journal_page_last o457
_journal_paper_doi 10.1107/S1600536808000998
_journal_volume 64
_journal_year 2008
_chemical_formula_iupac 'C24 H23 Br'
_chemical_formula_moiety 'C24 H23 Br'
_chemical_formula_sum 'C24 H23 Br'
_chemical_formula_weight 391.33
_chemical_name_systematic
;
(E)-1-(4-Bromophenyl)-2-(4-tert-butylphenyl)-1-phenylethene
;
_space_group_IT_number 2
_symmetry_cell_setting triclinic
_symmetry_space_group_name_Hall '-P 1'
_symmetry_space_group_name_H-M 'P -1'
_atom_sites_solution_hydrogens geom
_atom_sites_solution_primary direct
_atom_sites_solution_secondary difmap
_audit_creation_method SHELXL-97
_cell_angle_alpha 112.415(3)
_cell_angle_beta 94.570(3)
_cell_angle_gamma 105.402(3)
_cell_formula_units_Z 2
_cell_length_a 8.2950(4)
_cell_length_b 10.8173(5)
_cell_length_c 13.0447(6)
_cell_measurement_reflns_used 17917
_cell_measurement_temperature 296(2)
_cell_measurement_theta_max 26.2
_cell_measurement_theta_min 1.7
_cell_volume 1021.47(9)
_computing_cell_refinement 'SMART (Bruker, 1998)'
_computing_data_collection 'SMART (Bruker, 1998)'
_computing_data_reduction 'SAINT (Bruker, 1998)'
_computing_molecular_graphics 'ORTEP-3 (Farrugia, 1997)'
_computing_publication_material 'SHELXTL (Sheldrick, 2008)'
_computing_structure_refinement 'SHELXL97 (Sheldrick, 2008)'
_computing_structure_solution 'SHELXS97 (Sheldrick, 2008)'
_diffrn_ambient_temperature 293(2)
_diffrn_measured_fraction_theta_full 0.990
_diffrn_measured_fraction_theta_max 0.990
_diffrn_measurement_device 'Bruker SMART CCD area-detector'
_diffrn_measurement_method \w
_diffrn_radiation_monochromator graphite
_diffrn_radiation_source 'fine-focus sealed tube'
_diffrn_radiation_type MoK\a
_diffrn_radiation_wavelength 0.71073
_diffrn_reflns_av_R_equivalents 0.052
_diffrn_reflns_av_sigmaI/netI 0.050
_diffrn_reflns_limit_h_max 10
_diffrn_reflns_limit_h_min -10
_diffrn_reflns_limit_k_max 13
_diffrn_reflns_limit_k_min -13
_diffrn_reflns_limit_l_max 16
_diffrn_reflns_limit_l_min -16
_diffrn_reflns_number 17917
_diffrn_reflns_theta_full 26.2
_diffrn_reflns_theta_max 26.2
_diffrn_reflns_theta_min 1.7
_exptl_absorpt_coefficient_mu 2.015
_exptl_absorpt_correction_T_max 0.923
_exptl_absorpt_correction_T_min 0.413
_exptl_absorpt_correction_type multi-scan
_exptl_absorpt_process_details '(SADABS; Sheldrick, 1996)'
_exptl_crystal_colour colourless
_exptl_crystal_density_diffrn 1.272
_exptl_crystal_density_method 'not measured'
_exptl_crystal_description plate
_exptl_crystal_F_000 404
_exptl_crystal_size_max 0.45
_exptl_crystal_size_mid 0.40
_exptl_crystal_size_min 0.04
_refine_diff_density_max 0.47
_refine_diff_density_min -0.40
_refine_ls_extinction_coef 0.025(6)
_refine_ls_extinction_expression Fc^*^=kFc[1+0.001xFc^2^\l^3^/sin(2\q)]^-1/4^
_refine_ls_extinction_method 'SHELXL97 (Sheldrick, 1997)'
_refine_ls_goodness_of_fit_ref 1.03
_refine_ls_hydrogen_treatment constr
_refine_ls_matrix_type full
_refine_ls_number_parameters 261
_refine_ls_number_reflns 4046
_refine_ls_number_restraints 9
_refine_ls_restrained_S_all 1.03
_refine_ls_R_factor_all 0.116
_refine_ls_R_factor_gt 0.051
_refine_ls_shift/su_max 0.019
_refine_ls_shift/su_mean 0.001
_refine_ls_structure_factor_coef Fsqd
_refine_ls_weighting_details 'calc w=1/[\s^2^(Fo^2^)+(0.0939P)^2^+0.1263P] where P=(Fo^2^+2Fc^2^)/3'
_refine_ls_weighting_scheme calc
_refine_ls_wR_factor_gt 0.135
_refine_ls_wR_factor_ref 0.177
_reflns_number_gt 2070
_reflns_number_total 4046
_reflns_threshold_expression I>2\s(I)
_cod_data_source_file tk2234.cif
_cod_data_source_block I
_cod_depositor_comments
;
The following automatic conversions were performed:
'_symmetry_cell_setting' value 'Triclinic' changed to 'triclinic'
according to '/home/saulius/struct/CIF-dictionaries/cif_core.dic'
dictionary named 'cif_core.dic' version 2.4.1 from 2010-06-29.

Automatic conversion script
Id: cif_fix_enum 1527 2010-12-29 10:47:43Z saulius 

The following automatic conversions were performed:

'_symmetry_cell_setting' value 'Triclinic' changed to 'triclinic'
according to /home/saulius/struct/CIF-dictionaries/cif_core.dic
dictionary named 'cif_core.dic' version 2.4.1 from 2010-06-29.

Automatic conversion script
Id: cif_fix_values 1715 2011-07-08 13:25:40Z adriana 
;
_cod_original_cell_volume 1021.47(8)
_cod_database_code 2217670
_cod_database_fobs_code 2217670

loop_
_symmetry_equiv_pos_as_xyz
'x, y, z'
'-x, -y, -z'

loop_
_atom_site_type_symbol
_atom_site_label
_atom_site_fract_x
_atom_site_fract_y
_atom_site_fract_z
_atom_site_U_iso_or_equiv
_atom_site_adp_type
_atom_site_calc_flag
_atom_site_refinement_flags
_atom_site_occupancy
_atom_site_disorder_assembly
_atom_site_disorder_group
Br Br1 -0.32899(6) -0.30686(6) 0.89730(5) 0.1269(4) Uani d . 1 . .
C C1 -0.1190(5) -0.2364(4) 0.8586(4) 0.0756(11) Uani d . 1 . .
C C2 0.0276(6) -0.1682(5) 0.9382(4) 0.0869(12) Uani d . 1 . .
H H2 0.0260 -0.1546 1.0129 0.104 Uiso calc R 1 . .
C C3 0.1792(5) -0.1190(4) 0.9077(3) 0.0774(11) Uani d . 1 . .
H H3 0.2794 -0.0724 0.9626 0.093 Uiso calc R 1 . .
C C4 0.1849(4) -0.1378(3) 0.7971(3) 0.0602(9) Uani d . 1 . .
C C5 0.0313(5) -0.2095(4) 0.7184(3) 0.0714(10) Uani d . 1 . .
H H5 0.0311 -0.2254 0.6431 0.086 Uiso calc R 1 . .
C C6 -0.1190(5) -0.2572(4) 0.7485(4) 0.0769(11) Uani d . 1 . .
H H6 -0.2203 -0.3033 0.6946 0.092 Uiso calc R 1 . .
C C7 0.3451(4) -0.0855(4) 0.7616(3) 0.0605(9) Uani d . 1 . .
C C8 0.4655(4) 0.0381(4) 0.8294(3) 0.0653(9) Uani d . 1 . .
H H8 0.4399 0.0874 0.8985 0.078 Uiso calc R 1 . .
C C9 0.6311(4) 0.1058(4) 0.8099(3) 0.0609(9) Uani d . 1 . .
C C10 0.6965(5) 0.2522(4) 0.8553(3) 0.0676(10) Uani d . 1 . .
H H10 0.6358 0.3055 0.8994 0.081 Uiso calc R 1 . .
C C11 0.8495(5) 0.3203(4) 0.8364(3) 0.0719(10) Uani d . 1 . .
H H11 0.8878 0.4184 0.8671 0.086 Uiso calc R 1 . .
C C12 0.9472(5) 0.2481(4) 0.7737(3) 0.0684(10) Uani d . 1 A .
C C13 0.8849(5) 0.1029(4) 0.7326(4) 0.0791(11) Uani d . 1 . .
H H13 0.9493 0.0503 0.6921 0.095 Uiso calc R 1 . .
C C14 0.7309(5) 0.0323(4) 0.7489(4) 0.0743(10) Uani d . 1 . .
H H14 0.6937 -0.0658 0.7186 0.089 Uiso calc R 1 . .
C C15 1.1138(5) 0.3218(5) 0.7477(4) 0.0879(13) Uani d . 1 . .
C C16 1.0931(12) 0.2913(18) 0.6235(8) 0.153(6) Uani d PD 0.791(17) A 1
H H16A 0.9873 0.3013 0.5983 0.230 Uiso calc PR 0.791(17) A 1
H H16B 1.0926 0.1966 0.5808 0.230 Uiso calc PR 0.791(17) A 1
H H16C 1.1863 0.3565 0.6124 0.230 Uiso calc PR 0.791(17) A 1
C C17 1.2556(9) 0.2679(14) 0.7758(13) 0.161(6) Uani d PD 0.791(17) A 1
H H17A 1.2267 0.1691 0.7280 0.242 Uiso calc PR 0.791(17) A 1
H H17B 1.2689 0.2822 0.8537 0.242 Uiso calc PR 0.791(17) A 1
H H17C 1.3606 0.3186 0.7634 0.242 Uiso calc PR 0.791(17) A 1
C C18 1.1673(13) 0.4847(8) 0.8113(11) 0.134(4) Uani d PD 0.791(17) A 1
H H18A 1.2715 0.5267 0.7926 0.201 Uiso calc PR 0.791(17) A 1
H H18B 1.1845 0.5112 0.8914 0.201 Uiso calc PR 0.791(17) A 1
H H18C 1.0791 0.5171 0.7891 0.201 Uiso calc PR 0.791(17) A 1
C C16A 1.189(6) 0.217(4) 0.670(4) 0.163(17) Uani d PDU 0.209(17) A 2
H H16D 1.2495 0.2567 0.6245 0.245 Uiso calc PR 0.209(17) A 2
H H16E 1.0985 0.1317 0.6219 0.245 Uiso calc PR 0.209(17) A 2
H H16F 1.2659 0.1957 0.7148 0.245 Uiso calc PR 0.209(17) A 2
C C17A 1.236(4) 0.408(6) 0.862(2) 0.21(4) Uani d PD 0.209(17) A 2
H H17D 1.3447 0.3928 0.8562 0.308 Uiso calc PR 0.209(17) A 2
H H17E 1.1902 0.3783 0.9175 0.308 Uiso calc PR 0.209(17) A 2
H H17F 1.2505 0.5061 0.8849 0.308 Uiso calc PR 0.209(17) A 2
C C18A 1.071(4) 0.400(5) 0.684(5) 0.17(2) Uani d PD 0.209(17) A 2
H H18D 1.1707 0.4393 0.6594 0.257 Uiso calc PR 0.209(17) A 2
H H18E 1.0335 0.4746 0.7317 0.257 Uiso calc PR 0.209(17) A 2
H H18F 0.9820 0.3367 0.6190 0.257 Uiso calc PR 0.209(17) A 2
C C19 0.3588(4) -0.1758(4) 0.6450(3) 0.0607(9) Uani d . 1 . .
C C20 0.3716(5) -0.1263(4) 0.5612(3) 0.0713(10) Uani d . 1 . .
H H20 0.3756 -0.0338 0.5782 0.086 Uiso calc R 1 . .
C C21 0.3785(6) -0.2125(5) 0.4531(4) 0.0878(13) Uani d . 1 . .
H H21 0.3884 -0.1777 0.3979 0.105 Uiso calc R 1 . .
C C22 0.3709(7) -0.3473(6) 0.4275(4) 0.1020(16) Uani d . 1 . .
H H22 0.3753 -0.4057 0.3545 0.122 Uiso calc R 1 . .
C C23 0.3567(8) -0.3979(5) 0.5079(5) 0.1124(17) Uani d . 1 . .
H H23 0.3514 -0.4910 0.4897 0.135 Uiso calc R 1 . .
C C24 0.3503(6) -0.3132(4) 0.6159(4) 0.0904(13) Uani d . 1 . .
H H24 0.3399 -0.3497 0.6700 0.108 Uiso calc R 1 . .

loop_
_atom_site_aniso_label
_atom_site_aniso_U_11
_atom_site_aniso_U_22
_atom_site_aniso_U_33
_atom_site_aniso_U_12
_atom_site_aniso_U_13
_atom_site_aniso_U_23
Br1 0.0816(4) 0.1320(6) 0.1210(5) -0.0039(3) 0.0475(3) 0.0255(4)
C1 0.059(2) 0.070(2) 0.082(3) 0.0080(19) 0.020(2) 0.024(2)
C2 0.081(3) 0.097(3) 0.070(2) 0.007(2) 0.023(2) 0.034(2)
C3 0.063(2) 0.091(3) 0.065(2) 0.006(2) 0.0081(18) 0.032(2)
C4 0.060(2) 0.061(2) 0.056(2) 0.0114(17) 0.0101(17) 0.0268(17)
C5 0.066(2) 0.073(2) 0.061(2) 0.0054(19) 0.0054(18) 0.0265(19)
C6 0.057(2) 0.073(2) 0.081(3) 0.0045(18) 0.0010(19) 0.026(2)
C7 0.057(2) 0.063(2) 0.064(2) 0.0144(17) 0.0118(17) 0.0323(18)
C8 0.059(2) 0.068(2) 0.063(2) 0.0140(18) 0.0144(17) 0.0253(18)
C9 0.0543(19) 0.066(2) 0.058(2) 0.0129(17) 0.0073(16) 0.0268(17)
C10 0.058(2) 0.066(2) 0.063(2) 0.0114(17) 0.0095(17) 0.0165(18)
C11 0.062(2) 0.063(2) 0.079(2) 0.0093(18) 0.0089(19) 0.0255(19)
C12 0.0526(19) 0.080(3) 0.075(2) 0.0156(19) 0.0096(18) 0.039(2)
C13 0.062(2) 0.082(3) 0.099(3) 0.029(2) 0.023(2) 0.038(2)
C14 0.065(2) 0.066(2) 0.094(3) 0.0215(19) 0.017(2) 0.035(2)
C15 0.057(2) 0.104(3) 0.109(4) 0.013(2) 0.017(2) 0.060(3)
C16 0.095(6) 0.243(14) 0.105(6) -0.001(7) 0.034(4) 0.089(8)
C17 0.068(4) 0.245(13) 0.267(17) 0.064(6) 0.062(7) 0.193(13)
C18 0.096(6) 0.115(6) 0.161(10) -0.018(5) 0.037(6) 0.059(6)
C16A 0.160(19) 0.162(18) 0.173(19) 0.043(10) 0.041(11) 0.080(11)
C17A 0.060(18) 0.26(7) 0.11(2) -0.07(3) 0.030(17) -0.02(3)
C18A 0.13(3) 0.17(4) 0.24(6) 0.01(3) 0.12(4) 0.12(5)
C19 0.062(2) 0.057(2) 0.057(2) 0.0087(16) 0.0112(16) 0.0257(17)
C20 0.076(2) 0.064(2) 0.070(3) 0.0104(18) 0.0132(19) 0.033(2)
C21 0.096(3) 0.091(3) 0.065(3) 0.007(2) 0.020(2) 0.036(2)
C22 0.119(4) 0.086(4) 0.076(3) 0.015(3) 0.036(3) 0.016(3)
C23 0.165(5) 0.072(3) 0.095(4) 0.038(3) 0.044(3) 0.027(3)
C24 0.126(4) 0.067(3) 0.080(3) 0.024(2) 0.027(3) 0.036(2)

loop_
_atom_type_symbol
_atom_type_description
_atom_type_scat_dispersion_real
_atom_type_scat_dispersion_imag
_atom_type_scat_source
C C 0.0033 0.0016 'International Tables Vol C Tables 4.2.6.8 and 6.1.1.4'
H H 0.0000 0.0000 'International Tables Vol C Tables 4.2.6.8 and 6.1.1.4'
Br Br -0.2901 2.4595 'International Tables Vol C Tables 4.2.6.8 and 6.1.1.4'

loop_
_geom_angle_atom_site_label_1
_geom_angle_atom_site_label_2
_geom_angle_atom_site_label_3
_geom_angle
C2 C1 C6 120.9(4)
C2 C1 Br1 120.7(3)
C6 C1 Br1 118.4(3)
C1 C2 C3 119.6(4)
C1 C2 H2 120.2
C3 C2 H2 120.2
C2 C3 C4 121.3(4)
C2 C3 H3 119.4
C4 C3 H3 119.4
C3 C4 C5 116.9(3)
C3 C4 C7 122.8(3)
C5 C4 C7 120.4(3)
C6 C5 C4 121.9(4)
C6 C5 H5 119.0
C4 C5 H5 119.0
C1 C6 C5 119.3(3)
C1 C6 H6 120.3
C5 C6 H6 120.3
C8 C7 C4 121.3(3)
C8 C7 C19 123.2(3)
C4 C7 C19 115.4(3)
C7 C8 C9 129.2(3)
C7 C8 H8 115.4
C9 C8 H8 115.4
C14 C9 C10 116.5(3)
C14 C9 C8 123.9(3)
C10 C9 C8 119.6(3)
C11 C10 C9 121.5(4)
C11 C10 H10 119.2
C9 C10 H10 119.2
C12 C11 C10 122.3(4)
C12 C11 H11 118.8
C10 C11 H11 118.8
C11 C12 C13 115.9(3)
C11 C12 C15 123.0(4)
C13 C12 C15 121.1(4)
C12 C13 C14 122.8(4)
C12 C13 H13 118.6
C14 C13 H13 118.6
C13 C14 C9 120.9(4)
C13 C14 H14 119.5
C9 C14 H14 119.5
C18A C15 C16 48(2)
C18A C15 C16A 106(2)
C16 C15 C16A 59.9(18)
C18A C15 C17 141.0(12)
C16 C15 C17 107.3(7)
C16A C15 C17 50.0(19)
C18A C15 C17A 117(2)
C16 C15 C17A 143.7(14)
C16A C15 C17A 109(2)
C17 C15 C17A 62(2)
C18A C15 C12 107.4(11)
C16 C15 C12 111.0(4)
C16A C15 C12 112.0(15)
C17 C15 C12 110.2(4)
C17A C15 C12 105.1(12)
C18A C15 C18 63(2)
C16 C15 C18 105.4(7)
C16A C15 C18 135.9(16)
C17 C15 C18 110.7(6)
C17A C15 C18 56(2)
C12 C15 C18 112.1(5)
C15 C16 H16A 109.5
C15 C16 H16B 109.5
C15 C16 H16C 109.5
C15 C17 H17A 109.5
C15 C17 H17B 109.5
C15 C17 H17C 109.5
C15 C18 H18A 109.5
C15 C18 H18B 109.5
C15 C18 H18C 109.5
C15 C16A H16D 109.5
C15 C16A H16E 109.5
H16D C16A H16E 109.5
C15 C16A H16F 109.5
H16D C16A H16F 109.5
H16E C16A H16F 109.5
C15 C17A H17D 109.4
C15 C17A H17E 109.5
H17D C17A H17E 109.5
C15 C17A H17F 109.5
H17D C17A H17F 109.5
H17E C17A H17F 109.5
C15 C18A H18D 109.5
C15 C18A H18E 109.4
H18D C18A H18E 109.5
C15 C18A H18F 109.5
H18D C18A H18F 109.5
H18E C18A H18F 109.5
C24 C19 C20 117.7(4)
C24 C19 C7 120.6(3)
C20 C19 C7 121.6(3)
C21 C20 C19 120.9(4)
C21 C20 H20 119.5
C19 C20 H20 119.5
C22 C21 C20 119.9(4)
C22 C21 H21 120.1
C20 C21 H21 120.1
C21 C22 C23 120.1(4)
C21 C22 H22 120.0
C23 C22 H22 120.0
C22 C23 C24 120.7(5)
C22 C23 H23 119.7
C24 C23 H23 119.7
C19 C24 C23 120.8(4)
C19 C24 H24 119.6
C23 C24 H24 119.6

loop_
_geom_bond_atom_site_label_1
_geom_bond_atom_site_label_2
_geom_bond_distance
Br1 C1 1.897(4)
C1 C2 1.356(6)
C1 C6 1.366(6)
C2 C3 1.381(5)
C2 H2 0.9300
C3 C4 1.385(5)
C3 H3 0.9300
C4 C5 1.392(5)
C4 C7 1.483(5)
C5 C6 1.366(5)
C5 H5 0.9300
C6 H6 0.9300
C7 C8 1.347(5)
C7 C19 1.494(5)
C8 C9 1.467(5)
C8 H8 0.9300
C9 C14 1.387(5)
C9 C10 1.389(5)
C10 C11 1.381(5)
C10 H10 0.9300
C11 C12 1.375(6)
C11 H11 0.9300
C12 C13 1.380(5)
C12 C15 1.535(6)
C13 C14 1.382(5)
C13 H13 0.9300
C14 H14 0.9300
C15 C18A 1.48(4)
C15 C16 1.510(9)
C15 C16A 1.52(3)
C15 C17 1.522(8)
C15 C17A 1.52(3)
C15 C18 1.550(10)
C16 H16A 0.9600
C16 H16B 0.9600
C16 H16C 0.9600
C17 H17A 0.9600
C17 H17B 0.9600
C17 H17C 0.9600
C18 H18A 0.9600
C18 H18B 0.9600
C18 H18C 0.9600
C16A H16D 0.9600
C16A H16E 0.9600
C16A H16F 0.9600
C17A H17D 0.9600
C17A H17E 0.9600
C17A H17F 0.9600
C18A H18D 0.9600
C18A H18E 0.9600
C18A H18F 0.9600
C19 C24 1.366(5)
C19 C20 1.389(5)
C20 C21 1.378(6)
C20 H20 0.9300
C21 C22 1.349(6)
C21 H21 0.9300
C22 C23 1.356(7)
C22 H22 0.9300
C23 C24 1.372(6)
C23 H23 0.9300
C24 H24 0.9300
